data_1509134
loop_
_publ_author_name
'Gunbas, Gorkem'
'Hafezi, Nema'
'Sheppard, William L'
'Olmstead, Marilyn M'
'Stoyanova, Irini V'
'Tham, Fook S'
'Meyer, Matthew P'
'Mascal, Mark'

_publ_section_title
;
 Extreme oxatriquinanes and a record C-O bond length.
;
_journal_issue 12
_journal_name_full 'Nature chemistry'
_journal_page_first 1018
_journal_page_last 1023
_journal_paper_doi 10.1038/nchem.1502
_journal_volume 4
_journal_year 2012
_chemical_formula_sum 'C22 H40 B11 Cl11 O'
_chemical_formula_weight 829.40
_chemical_name_systematic
; 
 ? 
;
_space_group_IT_number 2
_symmetry_cell_setting triclinic
_symmetry_space_group_name_Hall '-P 1'
_symmetry_space_group_name_H-M 'P -1'
_atom_sites_solution_hydrogens geom
_atom_sites_solution_primary direct
_atom_sites_solution_secondary difmap
_audit_creation_method SHELXL-97
_cell_angle_alpha 92.8458(4)
_cell_angle_beta 90.6035(4)
_cell_angle_gamma 96.3976(4)
_cell_formula_units_Z 2
_cell_length_a 9.4366(3)
_cell_length_b 13.2814(4)
_cell_length_c 14.9075(4)
_cell_measurement_reflns_used 9983
_cell_measurement_temperature 100(2)
_cell_measurement_theta_max 31.38
_cell_measurement_theta_min 2.55
_cell_volume 1854.21(10)
_computing_cell_refinement 'Bruker SAINT'
_computing_data_collection 'Bruker APEX2'
_computing_data_reduction 'Bruker SAINT'
_computing_molecular_graphics 'Bruker SHELXTL'
_computing_publication_material 'Bruker SHELXTL'
_computing_structure_refinement 'SHELXL-97 (Sheldrick, 2008)'
_computing_structure_solution 'SHELXS-97 (Sheldrick, 2008)'
_diffrn_ambient_temperature 100(2)
_diffrn_measured_fraction_theta_full 0.998
_diffrn_measured_fraction_theta_max 0.998
_diffrn_measurement_device_type 'Bruker APEX-II CCD'
_diffrn_measurement_method '\f and \w scans'
_diffrn_radiation_monochromator graphite
_diffrn_radiation_source 'fine-focus sealed tube'
_diffrn_radiation_type MoK\a
_diffrn_radiation_wavelength 0.71073
_diffrn_reflns_av_R_equivalents 0.0148
_diffrn_reflns_av_sigmaI/netI 0.0120
_diffrn_reflns_limit_h_max 13
_diffrn_reflns_limit_h_min -13
_diffrn_reflns_limit_k_max 18
_diffrn_reflns_limit_k_min -18
_diffrn_reflns_limit_l_max 20
_diffrn_reflns_limit_l_min -20
_diffrn_reflns_number 41820
_diffrn_reflns_theta_full 29.57
_diffrn_reflns_theta_max 29.57
_diffrn_reflns_theta_min 2.01
_exptl_absorpt_coefficient_mu 0.846
_exptl_absorpt_correction_T_max 0.8511
_exptl_absorpt_correction_T_min 0.6646
_exptl_absorpt_correction_type multi-scan
_exptl_absorpt_process_details 'Bruker SADABS'
_exptl_crystal_colour colourless
_exptl_crystal_density_diffrn 1.486
_exptl_crystal_density_meas ?
_exptl_crystal_density_method 'not measured'
_exptl_crystal_description 'prism frag'
_exptl_crystal_F_000 844
_exptl_crystal_size_max 0.53
_exptl_crystal_size_mid 0.47
_exptl_crystal_size_min 0.20
_refine_diff_density_max 0.405
_refine_diff_density_min -0.185
_refine_diff_density_rms 0.043
_refine_ls_extinction_method none
_refine_ls_goodness_of_fit_ref 1.026
_refine_ls_hydrogen_treatment mixed
_refine_ls_matrix_type full
_refine_ls_number_parameters 418
_refine_ls_number_reflns 10381
_refine_ls_number_restraints 11
_refine_ls_restrained_S_all 1.025
_refine_ls_R_factor_all 0.0226
_refine_ls_R_factor_gt 0.0199
_refine_ls_shift/su_max 0.002
_refine_ls_shift/su_mean 0.000
_refine_ls_structure_factor_coef Fsqd
_refine_ls_weighting_details 'calc w=1/[\s^2^(Fo^2^)+(0.0267P)^2^+0.6017P] where P=(Fo^2^+2Fc^2^)/3'
_refine_ls_weighting_scheme calc
_refine_ls_wR_factor_gt 0.0526
_refine_ls_wR_factor_ref 0.0542
_reflns_number_gt 9528
_reflns_number_total 10381
_reflns_threshold_expression >2sigma(I)
_cod_data_source_file nchem.1502-s5.cif
_cod_data_source_block cr400_0m
_cod_depositor_comments
;
The following automatic conversions were performed:

'_symmetry_cell_setting' value 'Triclinic' changed to 'triclinic'
according to the built-in table from CIF Core dictionary named
'cif_core.dic' version 2.4.1 from 2010-06-29.

Automatic conversion script
Id: cif_fix_values 1891 2012-01-12 08:04:46Z andrius 

The following automatic conversions were performed:

'_exptl_crystal_density_meas' value 'not measured' was changed to '?'
- the value is perceived as not measured.

Automatic conversion script
Id: cif_fix_values 3008 2015-01-20 13:52:24Z robertas 
;
_cod_original_sg_symbol_H-M P-1
_cod_database_code 1509134

loop_
_symmetry_equiv_pos_as_xyz
'x, y, z'
'-x, -y, -z'

loop_
_atom_site_label
_atom_site_type_symbol
_atom_site_fract_x
_atom_site_fract_y
_atom_site_fract_z
_atom_site_U_iso_or_equiv
_atom_site_adp_type
_atom_site_occupancy
_atom_site_symmetry_multiplicity
_atom_site_calc_flag
_atom_site_refinement_flags
C1A C 0.54428(9) 0.13613(6) 0.41570(6) 0.01274(15) Uani 1 1 d D
H1A H 0.5953(9) 0.0970(7) 0.4549(6) 0.015 Uiso 1 1 d D
B2 B 0.36642(10) 0.14398(7) 0.43556(6) 0.01313(17) Uani 1 1 d D
B3 B 0.42334(10) 0.07131(7) 0.34103(6) 0.01292(17) Uani 1 1 d D
B4 B 0.58900(10) 0.13310(7) 0.30431(7) 0.01367(17) Uani 1 1 d D
B5 B 0.63648(10) 0.24388(7) 0.37632(7) 0.01392(17) Uani 1 1 d D
B6 B 0.49864(10) 0.25040(7) 0.45750(6) 0.01276(17) Uani 1 1 d D
B7 B 0.33652(11) 0.26579(7) 0.39992(6) 0.01312(17) Uani 1 1 d .
B8 B 0.28917(10) 0.15408(7) 0.32731(6) 0.01333(17) Uani 1 1 d .
B9 B 0.42745(11) 0.14737(7) 0.24595(6) 0.01350(17) Uani 1 1 d .
B10 B 0.55918(11) 0.25453(7) 0.26800(6) 0.01393(17) Uani 1 1 d .
B11 B 0.50419(11) 0.32776(7) 0.36322(6) 0.01318(17) Uani 1 1 d .
B12 B 0.37443(11) 0.26817(7) 0.28272(6) 0.01349(17) Uani 1 1 d .
Cl1 Cl 0.27691(2) 0.081794(17) 0.524768(14) 0.01770(5) Uani 1 1 d .
Cl2 Cl 0.39530(2) -0.062987(16) 0.338370(15) 0.01745(5) Uani 1 1 d .
Cl3 Cl 0.72416(2) 0.062286(17) 0.262623(16) 0.01987(5) Uani 1 1 d .
Cl4 Cl 0.81705(2) 0.279945(18) 0.406141(17) 0.02207(5) Uani 1 1 d .
Cl5 Cl 0.54392(2) 0.295456(16) 0.568934(14) 0.01740(5) Uani 1 1 d .
Cl6 Cl 0.20492(2) 0.335523(18) 0.449106(15) 0.01916(5) Uani 1 1 d .
Cl7 Cl 0.10859(2) 0.106904(18) 0.302479(16) 0.02048(5) Uani 1 1 d .
Cl8 Cl 0.39249(3) 0.091984(17) 0.135301(14) 0.01983(5) Uani 1 1 d .
Cl9 Cl 0.65844(3) 0.309888(17) 0.178891(15) 0.02199(5) Uani 1 1 d .
Cl10 Cl 0.54713(3) 0.460890(16) 0.377566(15) 0.01966(5) Uani 1 1 d .
Cl11 Cl 0.28159(3) 0.342397(17) 0.211184(15) 0.02033(5) Uani 1 1 d .
C2 C 0.72466(10) 0.77548(8) 0.25436(6) 0.01884(18) Uani 1 1 d .
H2A H 0.7585 0.8474 0.2707 0.023 Uiso 1 1 calc R
H2B H 0.6221 0.7630 0.2685 0.023 Uiso 1 1 calc R
C3 C 0.80959(10) 0.70572(7) 0.30571(6) 0.01679(17) Uani 1 1 d .
H3A H 0.7587 0.6363 0.3045 0.020 Uiso 1 1 calc R
H3B H 0.8240 0.7311 0.3691 0.020 Uiso 1 1 calc R
C4 C 0.95227(9) 0.70531(7) 0.25915(5) 0.01355(15) Uani 1 1 d .
C5 C 1.05152(10) 0.80211(7) 0.28037(6) 0.01756(17) Uani 1 1 d .
H5A H 1.1229 0.7908 0.3269 0.021 Uiso 1 1 calc R
H5B H 0.9966 0.8572 0.3028 0.021 Uiso 1 1 calc R
C6 C 1.12480(10) 0.82994(7) 0.19312(6) 0.01642(16) Uani 1 1 d .
H6A H 1.1671 0.9017 0.1971 0.020 Uiso 1 1 calc R
H6B H 1.2016 0.7864 0.1804 0.020 Uiso 1 1 calc R
C7 C 1.01027(9) 0.81322(6) 0.11975(6) 0.01322(15) Uani 1 1 d .
C8 C 0.91421(10) 0.89799(7) 0.12159(6) 0.01731(17) Uani 1 1 d .
H8A H 0.9191 0.9343 0.1813 0.021 Uiso 1 1 calc R
H8B H 0.9437 0.9472 0.0757 0.021 Uiso 1 1 calc R
C9 C 0.76397(10) 0.84740(7) 0.10151(6) 0.01874(18) Uani 1 1 d .
H9A H 0.7508 0.8298 0.0364 0.022 Uiso 1 1 calc R
H9B H 0.6926 0.8932 0.1204 0.022 Uiso 1 1 calc R
O10 O 0.90663(6) 0.72209(5) 0.15622(4) 0.01168(11) Uani 1 1 d .
C1 C 0.74767(9) 0.75181(7) 0.15492(6) 0.01540(16) Uani 1 1 d .
C11 C 0.63880(10) 0.66522(8) 0.11133(7) 0.02055(19) Uani 1 1 d .
C12 C 0.69580(12) 0.61363(10) 0.02743(7) 0.0315(3) Uani 1 1 d .
H12A H 0.7825 0.5837 0.0431 0.047 Uiso 1 1 calc R
H12B H 0.7179 0.6639 -0.0178 0.047 Uiso 1 1 calc R
H12C H 0.6235 0.5603 0.0031 0.047 Uiso 1 1 calc R
C13 C 0.50649(12) 0.71626(11) 0.08432(10) 0.0377(3) Uani 1 1 d .
H13A H 0.5318 0.7630 0.0367 0.057 Uiso 1 1 calc R
H13B H 0.4732 0.7540 0.1367 0.057 Uiso 1 1 calc R
H13C H 0.4306 0.6642 0.0625 0.057 Uiso 1 1 calc R
C14 C 0.58438(11) 0.58200(8) 0.17438(7) 0.0236(2) Uani 1 1 d .
H14A H 0.5104 0.5349 0.1433 0.035 Uiso 1 1 calc R
H14B H 0.5444 0.6130 0.2281 0.035 Uiso 1 1 calc R
H14C H 0.6636 0.5450 0.1920 0.035 Uiso 1 1 calc R
C15 C 1.02314(10) 0.60550(7) 0.26954(6) 0.01586(16) Uani 1 1 d .
C16 C 1.18175(11) 0.61142(8) 0.24523(8) 0.0238(2) Uani 1 1 d .
H16A H 1.2203 0.5495 0.2625 0.036 Uiso 1 1 calc R
H16B H 1.2344 0.6704 0.2774 0.036 Uiso 1 1 calc R
H16C H 1.1917 0.6182 0.1804 0.036 Uiso 1 1 calc R
C17 C 0.94398(11) 0.51393(7) 0.21709(7) 0.02211(19) Uani 1 1 d .
H17A H 0.9418 0.5273 0.1531 0.033 Uiso 1 1 calc R
H17B H 0.8462 0.5020 0.2388 0.033 Uiso 1 1 calc R
H17C H 0.9932 0.4539 0.2258 0.033 Uiso 1 1 calc R
C18 C 1.01613(12) 0.58438(8) 0.37075(7) 0.0253(2) Uani 1 1 d .
H18A H 0.9163 0.5702 0.3880 0.038 Uiso 1 1 calc R
H18B H 1.0608 0.6439 0.4061 0.038 Uiso 1 1 calc R
H18C H 1.0669 0.5257 0.3821 0.038 Uiso 1 1 calc R
C19 C 1.06937(9) 0.78729(7) 0.02456(6) 0.01558(16) Uani 1 1 d .
C20 C 1.20413(10) 0.86336(8) 0.01293(7) 0.02033(18) Uani 1 1 d .
H20A H 1.2767 0.8522 0.0577 0.030 Uiso 1 1 calc R
H20B H 1.1791 0.9328 0.0212 0.030 Uiso 1 1 calc R
H20C H 1.2417 0.8532 -0.0475 0.030 Uiso 1 1 calc R
C21 C 0.97034(11) 0.80156(9) -0.05543(6) 0.02236(19) Uani 1 1 d .
H21A H 1.0210 0.7918 -0.1117 0.034 Uiso 1 1 calc R
H21B H 0.9414 0.8702 -0.0511 0.034 Uiso 1 1 calc R
H21C H 0.8856 0.7518 -0.0544 0.034 Uiso 1 1 calc R
C22 C 1.11021(11) 0.67892(7) 0.01565(7) 0.02042(18) Uani 1 1 d .
H22A H 1.0270 0.6309 0.0281 0.031 Uiso 1 1 calc R
H22B H 1.1871 0.6715 0.0587 0.031 Uiso 1 1 calc R
H22C H 1.1426 0.6650 -0.0455 0.031 Uiso 1 1 calc R

loop_
_atom_site_aniso_label
_atom_site_aniso_U_11
_atom_site_aniso_U_22
_atom_site_aniso_U_33
_atom_site_aniso_U_23
_atom_site_aniso_U_13
_atom_site_aniso_U_12
C1A 0.0133(4) 0.0112(4) 0.0138(4) -0.0010(3) -0.0015(3) 0.0022(3)
B2 0.0141(4) 0.0128(4) 0.0128(4) 0.0018(3) 0.0006(3) 0.0022(3)
B3 0.0134(4) 0.0109(4) 0.0142(4) -0.0003(3) -0.0014(3) 0.0010(3)
B4 0.0140(4) 0.0122(4) 0.0147(4) -0.0022(3) 0.0012(3) 0.0023(3)
B5 0.0135(4) 0.0126(4) 0.0151(4) -0.0019(3) 0.0001(3) 0.0001(3)
B6 0.0157(4) 0.0114(4) 0.0112(4) -0.0006(3) -0.0004(3) 0.0025(3)
B7 0.0151(4) 0.0133(4) 0.0117(4) 0.0012(3) 0.0011(3) 0.0044(3)
B8 0.0128(4) 0.0134(4) 0.0138(4) 0.0010(3) -0.0017(3) 0.0016(3)
B9 0.0165(4) 0.0122(4) 0.0116(4) -0.0011(3) -0.0002(3) 0.0016(3)
B10 0.0168(4) 0.0118(4) 0.0130(4) -0.0006(3) 0.0036(3) 0.0006(3)
B11 0.0175(4) 0.0106(4) 0.0114(4) -0.0004(3) 0.0016(3) 0.0014(3)
B12 0.0177(4) 0.0124(4) 0.0108(4) 0.0008(3) -0.0001(3) 0.0035(3)
Cl1 0.02042(10) 0.01748(10) 0.01582(9) 0.00560(7) 0.00404(8) 0.00245(8)
Cl2 0.02024(10) 0.00999(9) 0.02153(10) 0.00002(7) -0.00429(8) -0.00013(7)
Cl3 0.01747(10) 0.01800(10) 0.02462(11) -0.00442(8) 0.00421(8) 0.00622(8)
Cl4 0.01362(10) 0.02306(11) 0.02782(11) -0.00538(9) -0.00215(8) -0.00233(8)
Cl5 0.02573(11) 0.01523(10) 0.01120(9) -0.00197(7) -0.00274(8) 0.00350(8)
Cl6 0.02074(10) 0.02188(11) 0.01696(10) 0.00150(8) 0.00450(8) 0.01111(8)
Cl7 0.01271(9) 0.02280(11) 0.02539(11) 0.00056(8) -0.00415(8) 0.00031(8)
Cl8 0.02820(12) 0.01813(10) 0.01243(9) -0.00406(7) -0.00293(8) 0.00184(8)
Cl9 0.02975(12) 0.01750(10) 0.01777(10) 0.00009(8) 0.01143(9) -0.00217(9)
Cl10 0.03202(12) 0.00971(9) 0.01670(10) -0.00074(7) 0.00350(8) 0.00023(8)
Cl11 0.03018(12) 0.01788(10) 0.01427(9) 0.00272(7) -0.00485(8) 0.00832(9)
C2 0.0206(4) 0.0218(4) 0.0162(4) 0.0045(3) 0.0062(3) 0.0094(4)
C3 0.0205(4) 0.0184(4) 0.0126(4) 0.0026(3) 0.0037(3) 0.0062(3)
C4 0.0174(4) 0.0146(4) 0.0089(3) 0.0001(3) -0.0018(3) 0.0031(3)
C5 0.0227(4) 0.0156(4) 0.0135(4) -0.0020(3) -0.0034(3) 0.0002(3)
C6 0.0171(4) 0.0154(4) 0.0156(4) -0.0006(3) -0.0036(3) -0.0019(3)
C7 0.0137(4) 0.0120(4) 0.0135(4) 0.0009(3) 0.0006(3) -0.0013(3)
C8 0.0200(4) 0.0146(4) 0.0180(4) 0.0034(3) 0.0016(3) 0.0039(3)
C9 0.0168(4) 0.0220(4) 0.0191(4) 0.0082(3) 0.0020(3) 0.0065(3)
O10 0.0107(3) 0.0135(3) 0.0109(3) 0.0013(2) -0.0001(2) 0.0015(2)
C1 0.0108(4) 0.0209(4) 0.0158(4) 0.0053(3) 0.0018(3) 0.0055(3)
C11 0.0121(4) 0.0300(5) 0.0191(4) 0.0085(4) -0.0019(3) -0.0028(4)
C12 0.0276(5) 0.0436(7) 0.0178(5) -0.0038(4) -0.0007(4) -0.0176(5)
C13 0.0143(5) 0.0523(8) 0.0478(7) 0.0282(6) -0.0069(5) -0.0015(5)
C14 0.0190(4) 0.0277(5) 0.0235(5) 0.0084(4) 0.0001(4) -0.0035(4)
C15 0.0173(4) 0.0144(4) 0.0164(4) 0.0014(3) -0.0022(3) 0.0041(3)
C16 0.0175(4) 0.0228(5) 0.0324(5) 0.0047(4) -0.0018(4) 0.0068(4)
C17 0.0251(5) 0.0139(4) 0.0274(5) -0.0014(4) -0.0034(4) 0.0038(4)
C18 0.0333(5) 0.0260(5) 0.0185(4) 0.0069(4) -0.0024(4) 0.0100(4)
C19 0.0136(4) 0.0187(4) 0.0137(4) 0.0005(3) 0.0022(3) -0.0013(3)
C20 0.0163(4) 0.0219(5) 0.0217(4) 0.0029(4) 0.0032(3) -0.0033(3)
C21 0.0203(4) 0.0328(5) 0.0130(4) 0.0030(4) 0.0002(3) -0.0024(4)
C22 0.0206(4) 0.0199(4) 0.0201(4) -0.0031(3) 0.0075(3) 0.0002(3)

loop_
_atom_type_symbol
_atom_type_description
_atom_type_scat_dispersion_real
_atom_type_scat_dispersion_imag
_atom_type_scat_source
C C 0.0033 0.0016 'International Tables Vol C Tables 4.2.6.8 and 6.1.1.4'
H H 0.0000 0.0000 'International Tables Vol C Tables 4.2.6.8 and 6.1.1.4'
B B 0.0013 0.0007 'International Tables Vol C Tables 4.2.6.8 and 6.1.1.4'
O O 0.0106 0.0060 'International Tables Vol C Tables 4.2.6.8 and 6.1.1.4'
Cl Cl 0.1484 0.1585 'International Tables Vol C Tables 4.2.6.8 and 6.1.1.4'

loop_
_geom_angle_atom_site_label_1
_geom_angle_atom_site_label_2
_geom_angle_atom_site_label_3
_geom_angle
B6 C1A B3 115.05(7)
B6 C1A B4 114.82(7)
B3 C1A B4 62.75(6)
B6 C1A B2 62.93(6)
B3 C1A B2 62.77(6)
B4 C1A B2 114.77(7)
B6 C1A B5 62.89(6)
B3 C1A B5 115.01(7)
B4 C1A B5 62.72(6)
B2 C1A B5 115.12(7)
B6 C1A H1A 117.7(5)
B3 C1A H1A 117.6(5)
B4 C1A H1A 117.2(5)
B2 C1A H1A 118.1(5)
B5 C1A H1A 117.1(5)
C1A B2 Cl1 121.91(6)
C1A B2 B7 104.40(7)
Cl1 B2 B7 124.99(6)
C1A B2 B8 104.61(7)
Cl1 B2 B8 124.20(6)
B7 B2 B8 60.91(5)
C1A B2 B3 58.45(5)
Cl1 B2 B3 120.00(6)
B7 B2 B3 108.40(7)
B8 B2 B3 59.93(5)
C1A B2 B6 58.32(5)
Cl1 B2 B6 120.93(6)
B7 B2 B6 59.90(5)
B8 B2 B6 108.57(7)
B3 B2 B6 107.68(7)
C1A B3 Cl2 120.13(6)
C1A B3 B9 104.71(7)
Cl2 B3 B9 125.83(6)
C1A B3 B8 104.76(6)
Cl2 B3 B8 125.91(6)
B9 B3 B8 60.60(5)
C1A B3 B4 58.68(5)
Cl2 B3 B4 119.69(6)
B9 B3 B4 59.90(6)
B8 B3 B4 108.41(7)
C1A B3 B2 58.78(5)
Cl2 B3 B2 119.95(6)
B9 B3 B2 108.28(7)
B8 B3 B2 59.80(5)
B4 B3 B2 108.14(7)
C1A B4 Cl3 121.91(6)
C1A B4 B10 104.57(6)
Cl3 B4 B10 124.26(6)
C1A B4 B9 104.57(7)
Cl3 B4 B9 124.93(6)
B10 B4 B9 60.69(6)
C1A B4 B3 58.57(5)
Cl3 B4 B3 121.00(6)
B10 B4 B3 108.32(7)
B9 B4 B3 59.83(5)
C1A B4 B5 58.78(5)
Cl3 B4 B5 119.49(6)
B10 B4 B5 59.99(5)
B9 B4 B5 108.72(7)
B3 B4 B5 108.29(7)
C1A B5 Cl4 121.29(6)
C1A B5 B11 104.25(7)
Cl4 B5 B11 125.81(6)
C1A B5 B10 104.08(6)
Cl4 B5 B10 125.20(7)
B11 B5 B10 60.51(5)
C1A B5 B4 58.50(5)
Cl4 B5 B4 119.67(6)
B11 B5 B4 108.10(7)
B10 B5 B4 59.64(5)
C1A B5 B6 58.30(5)
Cl4 B5 B6 121.04(6)
B11 B5 B6 59.78(5)
B10 B5 B6 107.86(7)
B4 B5 B6 107.57(7)
C1A B6 Cl5 121.36(6)
C1A B6 B11 104.60(6)
Cl5 B6 B11 124.60(6)
C1A B6 B7 104.55(6)
Cl5 B6 B7 125.38(6)
B11 B6 B7 60.83(6)
C1A B6 B5 58.80(5)
Cl5 B6 B5 119.54(6)
B11 B6 B5 59.73(5)
B7 B6 B5 108.47(7)
C1A B6 B2 58.75(5)
Cl5 B6 B2 120.77(6)
B11 B6 B2 108.40(7)
B7 B6 B2 59.66(5)
B5 B6 B2 108.31(7)
Cl6 B7 B2 122.03(6)
Cl6 B7 B6 122.06(6)
B2 B7 B6 60.45(5)
Cl6 B7 B12 121.88(6)
B2 B7 B12 107.44(7)
B6 B7 B12 107.34(7)
Cl6 B7 B11 121.62(6)
B2 B7 B11 107.96(7)
B6 B7 B11 59.50(5)
B12 B7 B11 59.99(5)
Cl6 B7 B8 121.65(6)
B2 B7 B8 59.61(5)
B6 B7 B8 107.98(7)
B12 B7 B8 59.98(5)
B11 B7 B8 108.15(7)
Cl7 B8 B2 121.43(6)
Cl7 B8 B3 121.80(6)
B2 B8 B3 60.27(5)
Cl7 B8 B12 122.86(6)
B2 B8 B12 107.00(7)
B3 B8 B12 107.12(7)
Cl7 B8 B9 122.16(6)
B2 B8 B9 107.85(7)
B3 B8 B9 59.59(5)
B12 B8 B9 59.94(5)
Cl7 B8 B7 121.94(6)
B2 B8 B7 59.47(5)
B3 B8 B7 107.54(7)
B12 B8 B7 59.57(5)
B9 B8 B7 107.75(7)
B3 B9 B4 60.27(5)
B3 B9 Cl8 121.30(6)
B4 B9 Cl8 120.97(6)
B3 B9 B12 107.33(7)
B4 B9 B12 107.13(7)
Cl8 B9 B12 123.26(6)
B3 B9 B10 107.77(7)
B4 B9 B10 59.56(6)
Cl8 B9 B10 121.88(6)
B12 B9 B10 59.68(5)
B3 B9 B8 59.81(5)
B4 B9 B8 108.09(7)
Cl8 B9 B8 122.14(6)
B12 B9 B8 59.99(5)
B10 B9 B8 108.04(7)
Cl9 B10 B4 120.97(6)
Cl9 B10 B5 122.15(7)
B4 B10 B5 60.37(6)
Cl9 B10 B12 122.17(7)
B4 B10 B12 107.61(7)
B5 B10 B12 107.72(7)
Cl9 B10 B11 122.76(6)
B4 B10 B11 107.97(7)
B5 B10 B11 59.62(5)
B12 B10 B11 60.17(5)
Cl9 B10 B9 120.51(6)
B4 B10 B9 59.75(5)
B5 B10 B9 108.27(7)
B12 B10 B9 60.10(6)
B11 B10 B9 108.44(7)
Cl10 B11 B5 121.09(6)
Cl10 B11 B6 120.48(6)
B5 B11 B6 60.49(5)
Cl10 B11 B10 123.01(6)
B5 B11 B10 59.87(6)
B6 B11 B10 107.91(7)
Cl10 B11 B12 123.46(6)
B5 B11 B12 107.56(7)
B6 B11 B12 107.16(7)
B10 B11 B12 59.71(5)
Cl10 B11 B7 121.49(6)
B5 B11 B7 108.14(7)
B6 B11 B7 59.67(5)
B10 B11 B7 107.61(7)
B12 B11 B7 59.58(5)
Cl11 B12 B10 121.58(6)
Cl11 B12 B7 120.67(6)
B10 B12 B7 108.61(7)
Cl11 B12 B9 122.33(6)
B10 B12 B9 60.22(5)
B7 B12 B9 108.55(7)
Cl11 B12 B11 120.56(6)
B10 B12 B11 60.11(5)
B7 B12 B11 60.43(5)
B9 B12 B11 108.49(7)
Cl11 B12 B8 121.64(6)
B10 B12 B8 108.54(7)
B7 B12 B8 60.45(5)
B9 B12 B8 60.07(5)
B11 B12 B8 108.87(6)
C3 C2 C1 106.69(7)
C3 C2 H2A 110.4
C1 C2 H2A 110.4
C3 C2 H2B 110.4
C1 C2 H2B 110.4
H2A C2 H2B 108.6
C2 C3 C4 106.47(7)
C2 C3 H3A 110.4
C4 C3 H3A 110.4
C2 C3 H3B 110.4
C4 C3 H3B 110.4
H3A C3 H3B 108.6
C5 C4 C3 112.58(7)
C5 C4 C15 114.31(7)
C3 C4 C15 113.71(7)
C5 C4 O10 100.57(6)
C3 C4 O10 101.12(6)
C15 C4 O10 113.04(6)
C4 C5 C6 106.60(7)
C4 C5 H5A 110.4
C6 C5 H5A 110.4
C4 C5 H5B 110.4
C6 C5 H5B 110.4
H5A C5 H5B 108.6
C7 C6 C5 106.41(7)
C7 C6 H6A 110.4
C5 C6 H6A 110.4
C7 C6 H6B 110.4
C5 C6 H6B 110.4
H6A C6 H6B 108.6
C6 C7 C8 111.94(7)
C6 C7 C19 113.61(7)
C8 C7 C19 114.04(7)
C6 C7 O10 101.84(6)
C8 C7 O10 101.54(6)
C19 C7 O10 112.57(7)
C9 C8 C7 106.22(7)
C9 C8 H8A 110.5
C7 C8 H8A 110.5
C9 C8 H8B 110.5
C7 C8 H8B 110.5
H8A C8 H8B 108.7
C8 C9 C1 106.01(7)
C8 C9 H9A 110.5
C1 C9 H9A 110.5
C8 C9 H9B 110.5
C1 C9 H9B 110.5
H9A C9 H9B 108.7
C7 O10 C1 108.78(6)
C7 O10 C4 108.72(6)
C1 O10 C4 108.64(6)
C2 C1 C9 112.11(8)
C2 C1 C11 114.40(8)
C9 C1 C11 113.38(8)
C2 C1 O10 101.36(7)
C9 C1 O10 101.76(6)
C11 C1 O10 112.49(7)
C12 C11 C14 107.79(9)
C12 C11 C13 108.64(9)
C14 C11 C13 105.79(8)
C12 C11 C1 113.03(8)
C14 C11 C1 115.14(8)
C13 C11 C1 106.05(9)
C11 C12 H12A 109.5
C11 C12 H12B 109.5
H12A C12 H12B 109.5
C11 C12 H12C 109.5
H12A C12 H12C 109.5
H12B C12 H12C 109.5
C11 C13 H13A 109.5
C11 C13 H13B 109.5
H13A C13 H13B 109.5
C11 C13 H13C 109.5
H13A C13 H13C 109.5
H13B C13 H13C 109.5
C11 C14 H14A 109.5
C11 C14 H14B 109.5
H14A C14 H14B 109.5
C11 C14 H14C 109.5
H14A C14 H14C 109.5
H14B C14 H14C 109.5
C17 C15 C16 108.09(8)
C17 C15 C18 107.94(8)
C16 C15 C18 105.96(8)
C17 C15 C4 113.06(7)
C16 C15 C4 115.40(8)
C18 C15 C4 105.90(7)
C15 C16 H16A 109.5
C15 C16 H16B 109.5
H16A C16 H16B 109.5
C15 C16 H16C 109.5
H16A C16 H16C 109.5
H16B C16 H16C 109.5
C15 C17 H17A 109.5
C15 C17 H17B 109.5
H17A C17 H17B 109.5
C15 C17 H17C 109.5
H17A C17 H17C 109.5
H17B C17 H17C 109.5
C15 C18 H18A 109.5
C15 C18 H18B 109.5
H18A C18 H18B 109.5
C15 C18 H18C 109.5
H18A C18 H18C 109.5
H18B C18 H18C 109.5
C22 C19 C21 107.61(8)
C22 C19 C20 109.28(8)
C21 C19 C20 105.45(8)
C22 C19 C7 112.21(7)
C21 C19 C7 115.65(8)
C20 C19 C7 106.30(7)
C19 C20 H20A 109.5
C19 C20 H20B 109.5
H20A C20 H20B 109.5
C19 C20 H20C 109.5
H20A C20 H20C 109.5
H20B C20 H20C 109.5
C19 C21 H21A 109.5
C19 C21 H21B 109.5
H21A C21 H21B 109.5
C19 C21 H21C 109.5
H21A C21 H21C 109.5
H21B C21 H21C 109.5
C19 C22 H22A 109.5
C19 C22 H22B 109.5
H22A C22 H22B 109.5
C19 C22 H22C 109.5
H22A C22 H22C 109.5
H22B C22 H22C 109.5

loop_
_geom_bond_atom_site_label_1
_geom_bond_atom_site_label_2
_geom_bond_distance
C1A B6 1.7131(13)
C1A B3 1.7151(13)
C1A B4 1.7172(13)
C1A B2 1.7210(13)
C1A B5 1.7223(13)
C1A H1A 0.960(8)
B2 Cl1 1.7724(10)
B2 B7 1.7785(14)
B2 B8 1.7810(14)
B2 B3 1.7895(14)
B2 B6 1.7927(14)
B3 Cl2 1.7722(10)
B3 B9 1.7792(14)
B3 B8 1.7833(14)
B3 B4 1.7870(14)
B4 Cl3 1.7674(10)
B4 B10 1.7769(14)
B4 B9 1.7804(14)
B4 B5 1.7900(14)
B5 Cl4 1.7640(10)
B5 B11 1.7788(14)
B5 B10 1.7833(14)
B5 B6 1.7923(14)
B6 Cl5 1.7690(10)
B6 B11 1.7797(14)
B6 B7 1.7829(14)
B7 Cl6 1.7736(10)
B7 B12 1.7883(14)
B7 B11 1.8037(14)
B7 B8 1.8042(14)
B8 Cl7 1.7774(10)
B8 B12 1.7958(14)
B8 B9 1.7974(14)
B9 Cl8 1.7845(10)
B9 B12 1.7951(14)
B9 B10 1.7972(14)
B10 Cl9 1.7755(10)
B10 B12 1.7875(14)
B10 B11 1.7947(14)
B11 Cl10 1.7712(10)
B11 B12 1.7958(14)
B12 Cl11 1.7759(10)
C2 C3 1.5198(13)
C2 C1 1.5229(13)
C2 H2A 0.9900
C2 H2B 0.9900
C3 C4 1.5217(12)
C3 H3A 0.9900
C3 H3B 0.9900
C4 C5 1.5215(12)
C4 C15 1.5634(12)
C4 O10 1.6221(10)
C5 C6 1.5218(13)
C5 H5A 0.9900
C5 H5B 0.9900
C6 C7 1.5203(12)
C6 H6A 0.9900
C6 H6B 0.9900
C7 C8 1.5214(12)
C7 C19 1.5666(12)
C7 O10 1.5906(10)
C8 C9 1.5198(13)
C8 H8A 0.9900
C8 H8B 0.9900
C9 C1 1.5262(13)
C9 H9A 0.9900
C9 H9B 0.9900
O10 C1 1.5932(10)
C1 C11 1.5648(13)
C11 C12 1.5278(15)
C11 C14 1.5349(13)
C11 C13 1.5446(15)
C12 H12A 0.9800
C12 H12B 0.9800
C12 H12C 0.9800
C13 H13A 0.9800
C13 H13B 0.9800
C13 H13C 0.9800
C14 H14A 0.9800
C14 H14B 0.9800
C14 H14C 0.9800
C15 C17 1.5294(13)
C15 C16 1.5382(13)
C15 C18 1.5490(13)
C16 H16A 0.9800
C16 H16B 0.9800
C16 H16C 0.9800
C17 H17A 0.9800
C17 H17B 0.9800
C17 H17C 0.9800
C18 H18A 0.9800
C18 H18B 0.9800
C18 H18C 0.9800
C19 C22 1.5308(13)
C19 C21 1.5394(13)
C19 C20 1.5503(13)
C20 H20A 0.9800
C20 H20B 0.9800
C20 H20C 0.9800
C21 H21A 0.9800
C21 H21B 0.9800
C21 H21C 0.9800
C22 H22A 0.9800
C22 H22B 0.9800
C22 H22C 0.9800

loop_
_geom_torsion_atom_site_label_1
_geom_torsion_atom_site_label_2
_geom_torsion_atom_site_label_3
_geom_torsion_atom_site_label_4
_geom_torsion
B6 C1A B2 Cl1 -109.10(8)
B3 C1A B2 Cl1 108.00(8)
B4 C1A B2 Cl1 144.44(7)
B5 C1A B2 Cl1 -145.51(7)
B6 C1A B2 B7 39.91(6)
B3 C1A B2 B7 -102.99(7)
B4 C1A B2 B7 -66.55(8)
B5 C1A B2 B7 3.50(9)
B6 C1A B2 B8 103.06(7)
B3 C1A B2 B8 -39.85(6)
B4 C1A B2 B8 -3.41(9)
B5 C1A B2 B8 66.64(8)
B6 C1A B2 B3 142.91(7)
B4 C1A B2 B3 36.44(7)
B5 C1A B2 B3 106.49(8)
B3 C1A B2 B6 -142.91(7)
B4 C1A B2 B6 -106.46(7)
B5 C1A B2 B6 -36.41(7)
B6 C1A B3 Cl2 -145.21(7)
B4 C1A B3 Cl2 108.50(8)
B2 C1A B3 Cl2 -108.85(8)
B5 C1A B3 Cl2 144.48(7)
B6 C1A B3 B9 66.35(9)
B4 C1A B3 B9 -39.94(6)
B2 C1A B3 B9 102.71(7)
B5 C1A B3 B9 -3.96(9)
B6 C1A B3 B8 3.46(9)
B4 C1A B3 B8 -102.83(7)
B2 C1A B3 B8 39.82(6)
B5 C1A B3 B8 -66.85(8)
B6 C1A B3 B4 106.29(8)
B2 C1A B3 B4 142.65(7)
B5 C1A B3 B4 35.98(7)
B6 C1A B3 B2 -36.36(7)
B4 C1A B3 B2 -142.65(7)
B5 C1A B3 B2 -106.67(7)
Cl1 B2 B3 C1A -111.20(7)
B7 B2 B3 C1A 95.93(7)
B8 B2 B3 C1A 134.23(7)
B6 B2 B3 C1A 32.59(6)
C1A B2 B3 Cl2 109.16(7)
Cl1 B2 B3 Cl2 -2.05(10)
B7 B2 B3 Cl2 -154.91(6)
B8 B2 B3 Cl2 -116.61(8)
B6 B2 B3 Cl2 141.75(6)
C1A B2 B3 B9 -96.46(7)
Cl1 B2 B3 B9 152.34(6)
B7 B2 B3 B9 -0.53(9)
B8 B2 B3 B9 37.77(6)
B6 B2 B3 B9 -63.87(8)
C1A B2 B3 B8 -134.23(7)
Cl1 B2 B3 B8 114.56(8)
B7 B2 B3 B8 -38.30(6)
B6 B2 B3 B8 -101.64(7)
C1A B2 B3 B4 -33.05(6)
Cl1 B2 B3 B4 -144.25(7)
B7 B2 B3 B4 62.88(8)
B8 B2 B3 B4 101.18(7)
B6 B2 B3 B4 -0.46(9)
B6 C1A B4 Cl3 144.05(7)
B3 C1A B4 Cl3 -109.30(8)
B2 C1A B4 Cl3 -145.75(7)
B5 C1A B4 Cl3 107.50(8)
B6 C1A B4 B10 -3.84(9)
B3 C1A B4 B10 102.81(7)
B2 C1A B4 B10 66.36(8)
B5 C1A B4 B10 -40.38(6)
B6 C1A B4 B9 -66.77(8)
B3 C1A B4 B9 39.88(6)
B2 C1A B4 B9 3.43(9)
B5 C1A B4 B9 -103.32(7)
B6 C1A B4 B3 -106.65(8)
B2 C1A B4 B3 -36.45(7)
B5 C1A B4 B3 -143.20(7)
B6 C1A B4 B5 36.54(7)
B3 C1A B4 B5 143.20(7)
B2 C1A B4 B5 106.75(8)
Cl2 B3 B4 C1A -109.23(7)
B9 B3 B4 C1A 134.13(7)
B8 B3 B4 C1A 96.42(7)
B2 B3 B4 C1A 33.09(6)
C1A B3 B4 Cl3 110.82(8)
Cl2 B3 B4 Cl3 1.58(10)
B9 B3 B4 Cl3 -115.05(8)
B8 B3 B4 Cl3 -152.76(6)
B2 B3 B4 Cl3 143.91(7)
C1A B3 B4 B10 -96.21(7)
Cl2 B3 B4 B10 154.56(6)
B9 B3 B4 B10 37.92(6)
B8 B3 B4 B10 0.21(9)
B2 B3 B4 B10 -63.12(8)
C1A B3 B4 B9 -134.13(7)
Cl2 B3 B4 B9 116.64(8)
B8 B3 B4 B9 -37.71(6)
B2 B3 B4 B9 -101.04(7)
C1A B3 B4 B5 -32.66(6)
Cl2 B3 B4 B5 -141.89(7)
B9 B3 B4 B5 101.47(7)
B8 B3 B4 B5 63.76(8)
B2 B3 B4 B5 0.43(9)
B6 C1A B5 Cl4 109.51(8)
B3 C1A B5 Cl4 -143.87(7)
B4 C1A B5 Cl4 -107.88(8)
B2 C1A B5 Cl4 145.94(7)
B6 C1A B5 B11 -39.90(6)
B3 C1A B5 B11 66.73(8)
B4 C1A B5 B11 102.72(7)
B2 C1A B5 B11 -3.47(9)
B6 C1A B5 B10 -102.51(7)
B3 C1A B5 B10 4.11(9)
B4 C1A B5 B10 40.11(6)
B2 C1A B5 B10 -66.08(8)
B6 C1A B5 B4 -142.62(7)
B3 C1A B5 B4 -36.00(7)
B2 C1A B5 B4 -106.19(8)
B3 C1A B5 B6 106.62(8)
B4 C1A B5 B6 142.62(7)
B2 C1A B5 B6 36.43(7)
Cl3 B4 B5 C1A -111.55(8)
B10 B4 B5 C1A 133.60(7)
B9 B4 B5 C1A 96.04(7)
B3 B4 B5 C1A 32.57(6)
C1A B4 B5 Cl4 110.60(8)
Cl3 B4 B5 Cl4 -0.94(10)
B10 B4 B5 Cl4 -115.80(8)
B9 B4 B5 Cl4 -153.36(6)
B3 B4 B5 Cl4 143.18(7)
C1A B4 B5 B11 -95.94(7)
Cl3 B4 B5 B11 152.51(6)
B10 B4 B5 B11 37.66(6)
B9 B4 B5 B11 0.09(9)
B3 B4 B5 B11 -63.37(8)
C1A B4 B5 B10 -133.60(7)
Cl3 B4 B5 B10 114.85(8)
B9 B4 B5 B10 -37.57(7)
B3 B4 B5 B10 -101.03(7)
C1A B4 B5 B6 -32.81(6)
Cl3 B4 B5 B6 -144.36(7)
B10 B4 B5 B6 100.79(7)
B9 B4 B5 B6 63.23(8)
B3 B4 B5 B6 -0.24(9)
B3 C1A B6 Cl5 145.62(7)
B4 C1A B6 Cl5 -144.30(7)
B2 C1A B6 Cl5 109.32(8)
B5 C1A B6 Cl5 -107.82(8)
B3 C1A B6 B11 -66.61(9)
B4 C1A B6 B11 3.47(9)
B2 C1A B6 B11 -102.91(7)
B5 C1A B6 B11 39.95(6)
B3 C1A B6 B7 -3.53(9)
B4 C1A B6 B7 66.55(8)
B2 C1A B6 B7 -39.83(6)
B5 C1A B6 B7 103.03(7)
B3 C1A B6 B5 -106.56(8)
B4 C1A B6 B5 -36.48(7)
B2 C1A B6 B5 -142.86(7)
B3 C1A B6 B2 36.30(7)
B4 C1A B6 B2 106.38(7)
B5 C1A B6 B2 142.86(7)
Cl4 B5 B6 C1A -109.92(8)
B11 B5 B6 C1A 133.99(7)
B10 B5 B6 C1A 95.83(7)
B4 B5 B6 C1A 32.89(6)
C1A B5 B6 Cl5 110.86(7)
Cl4 B5 B6 Cl5 0.94(10)
B11 B5 B6 Cl5 -115.15(8)
B10 B5 B6 Cl5 -153.32(6)
B4 B5 B6 Cl5 143.75(6)
C1A B5 B6 B11 -133.99(7)
Cl4 B5 B6 B11 116.09(8)
B10 B5 B6 B11 -38.17(6)
B4 B5 B6 B11 -101.10(7)
C1A B5 B6 B7 -96.16(7)
Cl4 B5 B6 B7 153.92(7)
B11 B5 B6 B7 37.83(6)
B10 B5 B6 B7 -0.33(9)
B4 B5 B6 B7 -63.27(8)
C1A B5 B6 B2 -32.94(6)
Cl4 B5 B6 B2 -142.86(7)
B11 B5 B6 B2 101.06(7)
B10 B5 B6 B2 62.89(8)
B4 B5 B6 B2 -0.05(9)
Cl1 B2 B6 C1A 110.75(8)
B7 B2 B6 C1A -134.08(7)
B8 B2 B6 C1A -96.05(7)
B3 B2 B6 C1A -32.65(6)
C1A B2 B6 Cl5 -110.31(8)
Cl1 B2 B6 Cl5 0.44(10)
B7 B2 B6 Cl5 115.61(8)
B8 B2 B6 Cl5 153.64(6)
B3 B2 B6 Cl5 -142.96(6)
C1A B2 B6 B11 96.25(7)
Cl1 B2 B6 B11 -153.00(6)
B7 B2 B6 B11 -37.83(6)
B8 B2 B6 B11 0.20(9)
B3 B2 B6 B11 63.61(8)
C1A B2 B6 B7 134.08(7)
Cl1 B2 B6 B7 -115.17(8)
B8 B2 B6 B7 38.03(6)
B3 B2 B6 B7 101.44(7)
C1A B2 B6 B5 32.96(6)
Cl1 B2 B6 B5 143.71(7)
B7 B2 B6 B5 -101.12(7)
B8 B2 B6 B5 -63.09(8)
B3 B2 B6 B5 0.31(9)
C1A B2 B7 Cl6 -150.54(6)
Cl1 B2 B7 Cl6 -2.79(11)
B8 B2 B7 Cl6 110.53(8)
B3 B2 B7 Cl6 148.39(7)
B6 B2 B7 Cl6 -111.41(8)
C1A B2 B7 B6 -39.13(6)
Cl1 B2 B7 B6 108.62(8)
B8 B2 B7 B6 -138.06(7)
B3 B2 B7 B6 -100.20(7)
C1A B2 B7 B12 61.30(8)
Cl1 B2 B7 B12 -150.94(7)
B8 B2 B7 B12 -37.63(6)
B3 B2 B7 B12 0.24(9)
B6 B2 B7 B12 100.43(7)
C1A B2 B7 B11 -2.00(8)
Cl1 B2 B7 B11 145.75(7)
B8 B2 B7 B11 -100.93(7)
B3 B2 B7 B11 -63.06(8)
B6 B2 B7 B11 37.13(6)
C1A B2 B7 B8 98.93(7)
Cl1 B2 B7 B8 -113.32(8)
B3 B2 B7 B8 37.87(6)
B6 B2 B7 B8 138.06(7)
C1A B6 B7 Cl6 150.74(6)
Cl5 B6 B7 Cl6 3.23(11)
B11 B6 B7 Cl6 -110.43(8)
B5 B6 B7 Cl6 -147.78(7)
B2 B6 B7 Cl6 111.36(8)
C1A B6 B7 B2 39.38(6)
Cl5 B6 B7 B2 -108.14(8)
B11 B6 B7 B2 138.21(7)
B5 B6 B7 B2 100.86(7)
C1A B6 B7 B12 -61.21(8)
Cl5 B6 B7 B12 151.27(7)
B11 B6 B7 B12 37.61(6)
B5 B6 B7 B12 0.27(9)
B2 B6 B7 B12 -100.59(7)
C1A B6 B7 B11 -98.83(7)
Cl5 B6 B7 B11 113.66(8)
B5 B6 B7 B11 -37.35(6)
B2 B6 B7 B11 -138.21(7)
C1A B6 B7 B8 2.07(8)
Cl5 B6 B7 B8 -145.45(7)
B11 B6 B7 B8 100.89(7)
B5 B6 B7 B8 63.55(8)
B2 B6 B7 B8 -37.31(6)
C1A B2 B8 Cl7 150.36(6)
Cl1 B2 B8 Cl7 3.47(11)
B7 B2 B8 Cl7 -111.07(8)
B3 B2 B8 Cl7 111.23(8)
B6 B2 B8 Cl7 -148.66(6)
C1A B2 B8 B3 39.12(6)
Cl1 B2 B8 B3 -107.77(8)
B7 B2 B8 B3 137.70(7)
B6 B2 B8 B3 100.11(7)
C1A B2 B8 B12 -61.24(8)
Cl1 B2 B8 B12 151.87(7)
B7 B2 B8 B12 37.34(6)
B3 B2 B8 B12 -100.36(7)
B6 B2 B8 B12 -0.25(9)
C1A B2 B8 B9 1.90(8)
Cl1 B2 B8 B9 -144.99(7)
B7 B2 B8 B9 100.48(7)
B3 B2 B8 B9 -37.22(6)
B6 B2 B8 B9 62.89(8)
C1A B2 B8 B7 -98.58(7)
Cl1 B2 B8 B7 114.53(8)
B3 B2 B8 B7 -137.70(7)
B6 B2 B8 B7 -37.59(6)
C1A B3 B8 Cl7 -149.96(6)
Cl2 B3 B8 Cl7 -3.69(11)
B9 B3 B8 Cl7 111.24(8)
B4 B3 B8 Cl7 148.65(6)
B2 B3 B8 Cl7 -110.64(8)
C1A B3 B8 B2 -39.32(6)
Cl2 B3 B8 B2 106.96(8)
B9 B3 B8 B2 -138.11(7)
B4 B3 B8 B2 -100.71(7)
C1A B3 B8 B12 60.84(8)
Cl2 B3 B8 B12 -152.89(7)
B9 B3 B8 B12 -37.96(6)
B4 B3 B8 B12 -0.56(9)
B2 B3 B8 B12 100.16(7)
C1A B3 B8 B9 98.80(7)
Cl2 B3 B8 B9 -114.93(8)
B4 B3 B8 B9 37.40(6)
B2 B3 B8 B9 138.11(7)
C1A B3 B8 B7 -1.87(8)
Cl2 B3 B8 B7 144.40(7)
B9 B3 B8 B7 -100.67(7)
B4 B3 B8 B7 -63.27(8)
B2 B3 B8 B7 37.45(6)
Cl6 B7 B8 Cl7 -0.92(11)
B2 B7 B8 Cl7 110.23(8)
B6 B7 B8 Cl7 147.91(6)
B12 B7 B8 Cl7 -112.05(8)
B11 B7 B8 Cl7 -149.17(6)
Cl6 B7 B8 B2 -111.15(8)
B6 B7 B8 B2 37.68(6)
B12 B7 B8 B2 137.73(7)
B11 B7 B8 B2 100.60(7)
Cl6 B7 B8 B3 -148.95(6)
B2 B7 B8 B3 -37.80(6)
B6 B7 B8 B3 -0.12(9)
B12 B7 B8 B3 99.92(7)
B11 B7 B8 B3 62.80(8)
Cl6 B7 B8 B12 111.12(8)
B2 B7 B8 B12 -137.73(7)
B6 B7 B8 B12 -100.05(7)
B11 B7 B8 B12 -37.12(6)
Cl6 B7 B8 B9 148.19(6)
B2 B7 B8 B9 -100.66(7)
B6 B7 B8 B9 -62.98(8)
B12 B7 B8 B9 37.07(6)
B11 B7 B8 B9 -0.05(9)
C1A B3 B9 B4 39.34(6)
Cl2 B3 B9 B4 -106.71(8)
B8 B3 B9 B4 138.23(7)
B2 B3 B9 B4 100.81(7)
C1A B3 B9 Cl8 149.60(6)
Cl2 B3 B9 Cl8 3.55(11)
B8 B3 B9 Cl8 -111.51(8)
B4 B3 B9 Cl8 110.26(8)
B2 B3 B9 Cl8 -148.93(7)
C1A B3 B9 B12 -60.86(8)
Cl2 B3 B9 B12 153.09(7)
B8 B3 B9 B12 38.03(6)
B4 B3 B9 B12 -100.20(7)
B2 B3 B9 B12 0.61(9)
C1A B3 B9 B10 2.06(9)
Cl2 B3 B9 B10 -144.00(7)
B8 B3 B9 B10 100.94(7)
B4 B3 B9 B10 -37.28(6)
B2 B3 B9 B10 63.52(8)
C1A B3 B9 B8 -98.89(7)
Cl2 B3 B9 B8 115.06(8)
B4 B3 B9 B8 -138.23(7)
B2 B3 B9 B8 -37.42(6)
C1A B4 B9 B3 -39.25(6)
Cl3 B4 B9 B3 108.71(8)
B10 B4 B9 B3 -138.00(7)
B5 B4 B9 B3 -100.74(7)
C1A B4 B9 Cl8 -150.04(6)
Cl3 B4 B9 Cl8 -2.08(11)
B10 B4 B9 Cl8 111.21(8)
B3 B4 B9 Cl8 -110.79(8)
B5 B4 B9 Cl8 148.47(6)
C1A B4 B9 B12 61.29(8)
Cl3 B4 B9 B12 -150.75(7)
B10 B4 B9 B12 -37.46(6)
B3 B4 B9 B12 100.54(7)
B5 B4 B9 B12 -0.20(9)
C1A B4 B9 B10 98.75(7)
Cl3 B4 B9 B10 -113.29(8)
B3 B4 B9 B10 138.00(7)
B5 B4 B9 B10 37.26(6)
C1A B4 B9 B8 -1.97(8)
Cl3 B4 B9 B8 145.99(7)
B10 B4 B9 B8 -100.72(7)
B3 B4 B9 B8 37.28(6)
B5 B4 B9 B8 -63.46(8)
Cl7 B8 B9 B3 -110.65(8)
B2 B8 B9 B3 37.52(6)
B12 B8 B9 B3 137.22(7)
B7 B8 B9 B3 100.32(7)
Cl7 B8 B9 B4 -148.13(7)
B2 B8 B9 B4 0.04(9)
B3 B8 B9 B4 -37.48(6)
B12 B8 B9 B4 99.74(7)
B7 B8 B9 B4 62.83(8)
Cl7 B8 B9 Cl8 -0.51(11)
B2 B8 B9 Cl8 147.66(7)
B3 B8 B9 Cl8 110.14(8)
B12 B8 B9 Cl8 -112.64(8)
B7 B8 B9 Cl8 -149.55(6)
Cl7 B8 B9 B12 112.13(8)
B2 B8 B9 B12 -99.70(7)
B3 B8 B9 B12 -137.22(7)
B7 B8 B9 B12 -36.90(6)
Cl7 B8 B9 B10 148.88(7)
B2 B8 B9 B10 -62.95(8)
B3 B8 B9 B10 -100.48(7)
B12 B8 B9 B10 36.75(6)
B7 B8 B9 B10 -0.16(9)
C1A B4 B10 Cl9 151.65(6)
Cl3 B4 B10 Cl9 4.75(11)
B9 B4 B10 Cl9 -109.59(8)
B3 B4 B10 Cl9 -147.14(7)
B5 B4 B10 Cl9 111.87(8)
C1A B4 B10 B5 39.78(6)
Cl3 B4 B10 B5 -107.13(8)
B9 B4 B10 B5 138.53(7)
B3 B4 B10 B5 100.99(7)
C1A B4 B10 B12 -60.99(8)
Cl3 B4 B10 B12 152.10(7)
B9 B4 B10 B12 37.76(6)
B3 B4 B10 B12 0.22(9)
B5 B4 B10 B12 -100.77(7)
C1A B4 B10 B11 2.54(9)
Cl3 B4 B10 B11 -144.36(7)
B9 B4 B10 B11 101.30(7)
B3 B4 B10 B11 63.75(8)
B5 B4 B10 B11 -37.24(6)
C1A B4 B10 B9 -98.75(7)
Cl3 B4 B10 B9 114.34(8)
B3 B4 B10 B9 -37.54(6)
B5 B4 B10 B9 -138.53(7)
C1A B5 B10 Cl9 -149.52(6)
Cl4 B5 B10 Cl9 -3.20(11)
B11 B5 B10 Cl9 111.87(8)
B4 B5 B10 Cl9 -109.98(8)
B6 B5 B10 Cl9 149.71(6)
C1A B5 B10 B4 -39.54(6)
Cl4 B5 B10 B4 106.79(8)
B11 B5 B10 B4 -138.15(7)
B6 B5 B10 B4 -100.31(7)
C1A B5 B10 B12 61.04(8)
Cl4 B5 B10 B12 -152.63(7)
B11 B5 B10 B12 -37.57(6)
B4 B5 B10 B12 100.58(7)
B6 B5 B10 B12 0.27(9)
C1A B5 B10 B11 98.61(7)
Cl4 B5 B10 B11 -115.06(8)
B4 B5 B10 B11 138.15(7)
B6 B5 B10 B11 37.84(6)
C1A B5 B10 B9 -2.50(9)
Cl4 B5 B10 B9 143.83(7)
B11 B5 B10 B9 -101.11(7)
B4 B5 B10 B9 37.04(6)
B6 B5 B10 B9 -63.27(8)
B3 B9 B10 Cl9 147.95(7)
B4 B9 B10 Cl9 110.35(8)
Cl8 B9 B10 Cl9 0.64(11)
B12 B9 B10 Cl9 -111.97(8)
B8 B9 B10 Cl9 -148.85(6)
B3 B9 B10 B4 37.60(6)
Cl8 B9 B10 B4 -109.72(8)
B12 B9 B10 B4 137.68(7)
B8 B9 B10 B4 100.80(7)
B3 B9 B10 B5 0.29(9)
B4 B9 B10 B5 -37.31(6)
Cl8 B9 B10 B5 -147.03(7)
B12 B9 B10 B5 100.37(7)
B8 B9 B10 B5 63.49(8)
B3 B9 B10 B12 -100.08(7)
B4 B9 B10 B12 -137.68(7)
Cl8 B9 B10 B12 112.61(8)
B8 B9 B10 B12 -36.88(6)
B3 B9 B10 B11 -62.89(9)
B4 B9 B10 B11 -100.48(7)
Cl8 B9 B10 B11 149.80(7)
B12 B9 B10 B11 37.19(6)
B8 B9 B10 B11 0.31(9)
C1A B5 B11 Cl10 149.00(6)
Cl4 B5 B11 Cl10 1.44(11)
B10 B5 B11 Cl10 -112.68(8)
B4 B5 B11 Cl10 -149.95(6)
B6 B5 B11 Cl10 109.84(7)
C1A B5 B11 B6 39.16(6)
Cl4 B5 B11 B6 -108.40(8)
B10 B5 B11 B6 137.49(7)
B4 B5 B11 B6 100.21(7)
C1A B5 B11 B10 -98.32(7)
Cl4 B5 B11 B10 114.11(8)
B4 B5 B11 B10 -37.28(6)
B6 B5 B11 B10 -137.49(7)
C1A B5 B11 B12 -61.00(8)
Cl4 B5 B11 B12 151.44(7)
B10 B5 B11 B12 37.33(6)
B4 B5 B11 B12 0.05(9)
B6 B5 B11 B12 -100.16(7)
C1A B5 B11 B7 1.93(8)
Cl4 B5 B11 B7 -145.64(7)
B10 B5 B11 B7 100.25(7)
B4 B5 B11 B7 62.97(8)
B6 B5 B11 B7 -37.24(6)
C1A B6 B11 Cl10 -150.30(6)
Cl5 B6 B11 Cl10 -3.90(11)
B7 B6 B11 Cl10 110.97(8)
B5 B6 B11 Cl10 -110.81(8)
B2 B6 B11 Cl10 148.28(7)
C1A B6 B11 B5 -39.49(6)
Cl5 B6 B11 B5 106.91(8)
B7 B6 B11 B5 -138.22(7)
B2 B6 B11 B5 -100.91(7)
C1A B6 B11 B10 -1.59(9)
Cl5 B6 B11 B10 144.81(7)
B7 B6 B11 B10 -100.33(7)
B5 B6 B11 B10 37.90(6)
B2 B6 B11 B10 -63.02(8)
C1A B6 B11 B12 61.35(8)
Cl5 B6 B11 B12 -152.25(7)
B7 B6 B11 B12 -37.39(6)
B5 B6 B11 B12 100.84(7)
B2 B6 B11 B12 -0.07(9)
C1A B6 B11 B7 98.73(7)
Cl5 B6 B11 B7 -114.86(8)
B5 B6 B11 B7 138.22(7)
B2 B6 B11 B7 37.31(6)
Cl9 B10 B11 Cl10 -1.30(12)
B4 B10 B11 Cl10 147.13(7)
B5 B10 B11 Cl10 109.57(8)
B12 B10 B11 Cl10 -112.46(8)
B9 B10 B11 Cl10 -149.62(7)
Cl9 B10 B11 B5 -110.87(8)
B4 B10 B11 B5 37.57(7)
B12 B10 B11 B5 137.97(7)
B9 B10 B11 B5 100.81(7)
Cl9 B10 B11 B6 -149.04(7)
B4 B10 B11 B6 -0.61(9)
B5 B10 B11 B6 -38.17(6)
B12 B10 B11 B6 99.80(7)
B9 B10 B11 B6 62.64(9)
Cl9 B10 B11 B12 111.16(8)
B4 B10 B11 B12 -100.41(7)
B5 B10 B11 B12 -137.97(7)
B9 B10 B11 B12 -37.16(6)
Cl9 B10 B11 B7 147.97(7)
B4 B10 B11 B7 -63.59(8)
B5 B10 B11 B7 -101.16(7)
B12 B10 B11 B7 36.82(6)
B9 B10 B11 B7 -0.35(9)
Cl6 B7 B11 Cl10 1.83(11)
B2 B7 B11 Cl10 -146.87(6)
B6 B7 B11 Cl10 -109.32(8)
B12 B7 B11 Cl10 112.96(8)
B8 B7 B11 Cl10 150.09(6)
Cl6 B7 B11 B5 148.74(6)
B2 B7 B11 B5 0.05(9)
B6 B7 B11 B5 37.60(6)
B12 B7 B11 B5 -100.12(7)
B8 B7 B11 B5 -63.00(8)
Cl6 B7 B11 B6 111.15(8)
B2 B7 B11 B6 -37.55(6)
B12 B7 B11 B6 -137.72(7)
B8 B7 B11 B6 -100.60(7)
Cl6 B7 B11 B10 -148.01(6)
B2 B7 B11 B10 63.29(8)
B6 B7 B11 B10 100.84(7)
B12 B7 B11 B10 -36.87(6)
B8 B7 B11 B10 0.25(9)
Cl6 B7 B11 B12 -111.14(8)
B2 B7 B11 B12 100.17(7)
B6 B7 B11 B12 137.72(7)
B8 B7 B11 B12 37.12(6)
Cl9 B10 B12 Cl11 -2.53(11)
B4 B10 B12 Cl11 -149.41(6)
B5 B10 B12 Cl11 146.90(7)
B11 B10 B12 Cl11 109.58(8)
B9 B10 B12 Cl11 -111.80(8)
Cl9 B10 B12 B7 -149.54(6)
B4 B10 B12 B7 63.58(8)
B5 B10 B12 B7 -0.11(9)
B11 B10 B12 B7 -37.43(6)
B9 B10 B12 B7 101.19(7)
Cl9 B10 B12 B9 109.27(8)
B4 B10 B12 B9 -37.61(6)
B5 B10 B12 B9 -101.30(7)
B11 B10 B12 B9 -138.62(7)
Cl9 B10 B12 B11 -112.10(8)
B4 B10 B12 B11 101.02(7)
B5 B10 B12 B11 37.32(6)
B9 B10 B12 B11 138.62(7)
Cl9 B10 B12 B8 146.31(6)
B4 B10 B12 B8 -0.57(9)
B5 B10 B12 B8 -64.26(8)
B11 B10 B12 B8 -101.59(7)
B9 B10 B12 B8 37.04(6)
Cl6 B7 B12 Cl11 0.65(11)
B2 B7 B12 Cl11 148.87(7)
B6 B7 B12 Cl11 -147.46(7)
B11 B7 B12 Cl11 -110.07(8)
B8 B7 B12 Cl11 111.40(8)
Cl6 B7 B12 B10 148.02(7)
B2 B7 B12 B10 -63.77(8)
B6 B7 B12 B10 -0.10(9)
B11 B7 B12 B10 37.30(6)
B8 B7 B12 B10 -101.23(7)
Cl6 B7 B12 B9 -148.08(7)
B2 B7 B12 B9 0.14(9)
B6 B7 B12 B9 63.81(8)
B11 B7 B12 B9 101.20(7)
B8 B7 B12 B9 -37.32(6)
Cl6 B7 B12 B11 110.72(8)
B2 B7 B12 B11 -101.06(7)
B6 B7 B12 B11 -37.39(6)
B8 B7 B12 B11 -138.53(7)
Cl6 B7 B12 B8 -110.75(8)
B2 B7 B12 B8 37.46(6)
B6 B7 B12 B8 101.13(7)
B11 B7 B12 B8 138.53(7)
B3 B9 B12 Cl11 -148.56(7)
B4 B9 B12 Cl11 148.02(7)
Cl8 B9 B12 Cl11 0.24(11)
B10 B9 B12 Cl11 110.61(8)
B8 B9 B12 Cl11 -110.61(8)
B3 B9 B12 B10 100.83(7)
B4 B9 B12 B10 37.41(6)
Cl8 B9 B12 B10 -110.37(8)
B8 B9 B12 B10 138.78(7)
B3 B9 B12 B7 -0.46(9)
B4 B9 B12 B7 -63.88(9)
Cl8 B9 B12 B7 148.34(7)
B10 B9 B12 B7 -101.29(7)
B8 B9 B12 B7 37.49(6)
B3 B9 B12 B11 63.65(8)
B4 B9 B12 B11 0.23(9)
Cl8 B9 B12 B11 -147.55(7)
B10 B9 B12 B11 -37.18(6)
B8 B9 B12 B11 101.60(7)
B3 B9 B12 B8 -37.95(6)
B4 B9 B12 B8 -101.37(7)
Cl8 B9 B12 B8 110.85(8)
B10 B9 B12 B8 -138.78(7)
Cl10 B11 B12 Cl11 0.49(11)
B5 B11 B12 Cl11 -148.63(6)
B6 B11 B12 Cl11 147.67(6)
B10 B11 B12 Cl11 -111.24(8)
B7 B11 B12 Cl11 110.24(8)
Cl10 B11 B12 B10 111.73(8)
B5 B11 B12 B10 -37.40(6)
B6 B11 B12 B10 -101.09(7)
B7 B11 B12 B10 -138.52(7)
Cl10 B11 B12 B7 -109.75(8)
B5 B11 B12 B7 101.13(7)
B6 B11 B12 B7 37.43(6)
B10 B11 B12 B7 138.52(7)
Cl10 B11 B12 B9 148.95(7)
B5 B11 B12 B9 -0.17(9)
B6 B11 B12 B9 -63.87(8)
B10 B11 B12 B9 37.22(6)
B7 B11 B12 B9 -101.30(7)
Cl10 B11 B12 B8 -147.26(7)
B5 B11 B12 B8 63.62(8)
B6 B11 B12 B8 -0.08(9)
B10 B11 B12 B8 101.01(7)
B7 B11 B12 B8 -37.51(6)
Cl7 B8 B12 Cl11 0.72(11)
B2 B8 B12 Cl11 -147.13(6)
B3 B8 B12 Cl11 149.51(6)
B9 B8 B12 Cl11 111.72(8)
B7 B8 B12 Cl11 -109.84(8)
Cl7 B8 B12 B10 -148.10(7)
B2 B8 B12 B10 64.05(8)
B3 B8 B12 B10 0.69(9)
B9 B8 B12 B10 -37.10(6)
B7 B8 B12 B10 101.35(7)
Cl7 B8 B12 B7 110.55(8)
B2 B8 B12 B7 -37.29(6)
B3 B8 B12 B7 -100.65(7)
B9 B8 B12 B7 -138.45(7)
Cl7 B8 B12 B9 -111.00(8)
B2 B8 B12 B9 101.15(7)
B3 B8 B12 B9 37.80(6)
B7 B8 B12 B9 138.45(7)
Cl7 B8 B12 B11 148.05(7)
B2 B8 B12 B11 0.21(9)
B3 B8 B12 B11 -63.15(8)
B9 B8 B12 B11 -100.95(7)
B7 B8 B12 B11 37.50(6)
C1 C2 C3 C4 42.47(10)
C2 C3 C4 C5 75.50(9)
C2 C3 C4 C15 -152.47(8)
C2 C3 C4 O10 -31.01(9)
C3 C4 C5 C6 -139.52(8)
C15 C4 C5 C6 88.75(9)
O10 C4 C5 C6 -32.66(8)
C4 C5 C6 C7 42.63(9)
C5 C6 C7 C8 76.51(9)
C5 C6 C7 C19 -152.55(7)
C5 C6 C7 O10 -31.24(8)
C6 C7 C8 C9 -140.70(8)
C19 C7 C8 C9 88.58(9)
O10 C7 C8 C9 -32.75(8)
C7 C8 C9 C1 42.07(9)
C6 C7 O10 C1 128.88(7)
C8 C7 O10 C1 13.26(8)
C19 C7 O10 C1 -109.09(7)
C6 C7 O10 C4 10.74(8)
C8 C7 O10 C4 -104.88(7)
C19 C7 O10 C4 132.77(7)
C5 C4 O10 C7 13.16(8)
C3 C4 O10 C7 128.92(7)
C15 C4 O10 C7 -109.15(7)
C5 C4 O10 C1 -105.08(7)
C3 C4 O10 C1 10.69(8)
C15 C4 O10 C1 132.62(7)
C3 C2 C1 C9 -140.52(8)
C3 C2 C1 C11 88.59(9)
C3 C2 C1 O10 -32.71(9)
C8 C9 C1 C2 76.58(9)
C8 C9 C1 C11 -152.02(8)
C8 C9 C1 O10 -30.98(9)
C7 O10 C1 C2 -105.12(7)
C4 O10 C1 C2 13.08(8)
C7 O10 C1 C9 10.60(8)
C4 O10 C1 C9 128.79(7)
C7 O10 C1 C11 132.26(7)
C4 O10 C1 C11 -109.55(7)
C2 C1 C11 C12 -156.40(9)
C9 C1 C11 C12 73.34(11)
O10 C1 C11 C12 -41.45(11)
C2 C1 C11 C14 -31.93(12)
C9 C1 C11 C14 -162.18(8)
O10 C1 C11 C14 83.02(10)
C2 C1 C11 C13 84.67(10)
C9 C1 C11 C13 -45.59(10)
O10 C1 C11 C13 -160.38(8)
C5 C4 C15 C17 -159.03(8)
C3 C4 C15 C17 69.79(10)
O10 C4 C15 C17 -44.77(10)
C5 C4 C15 C16 -33.88(11)
C3 C4 C15 C16 -165.06(8)
O10 C4 C15 C16 80.38(9)
C5 C4 C15 C18 82.98(9)
C3 C4 C15 C18 -48.21(10)
O10 C4 C15 C18 -162.76(7)
C6 C7 C19 C22 74.00(9)
C8 C7 C19 C22 -156.11(8)
O10 C7 C19 C22 -41.11(10)
C6 C7 C19 C21 -162.05(8)
C8 C7 C19 C21 -32.15(11)
O10 C7 C19 C21 82.84(9)
C6 C7 C19 C20 -45.41(10)
C8 C7 C19 C20 84.49(9)
O10 C7 C19 C20 -160.51(7)
